data_7211314
loop_
_publ_author_name
'Vabre, Boris'
'Lindeperg, Fabien'
'Zargarian, Davit'

_publ_section_title
;
 Direct, one-pot synthesis of POCOP-type pincer complexes from metallic
 nickel
;
_journal_issue 11
_journal_name_full 'Green Chemistry'
_journal_page_first 3188
_journal_paper_doi 10.1039/c3gc40968f
_journal_volume 15
_journal_year 2013
_chemical_compound_source 'Synthesized by the authors. See text'
_chemical_formula_moiety 'C19 H33 Cl Ni O3 P2'
_chemical_formula_sum 'C19 H33 Cl Ni O3 P2'
_chemical_formula_weight 465.55
_chemical_name_systematic
;
?
;
_space_group_IT_number 15
_symmetry_cell_setting monoclinic
_symmetry_space_group_name_Hall '-C 2yc'
_symmetry_space_group_name_H-M 'C 1 2/c 1'
_atom_sites_solution_hydrogens geom
_atom_sites_solution_primary direct
_atom_sites_solution_secondary difmap
_audit_creation_method SHELXL-97
_cell_angle_alpha 90
_cell_angle_beta 117.8053(4)
_cell_angle_gamma 90
_cell_formula_units_Z 8
_cell_length_a 18.8143(2)
_cell_length_b 18.2714(2)
_cell_length_c 14.9031(2)
_cell_measurement_reflns_used 19044
_cell_measurement_temperature 100
_cell_measurement_theta_max 70.75
_cell_measurement_theta_min 5.89
_cell_volume 4531.61(9)
_computing_cell_refinement 'SAINT V7.68A(Bruker AXS, 2009)'
_computing_data_collection 'APEX2 (Bruker AXS, 2009)'
_computing_data_reduction 'SAINT V7.68A(Bruker AXS, 2009)'
_computing_molecular_graphics 'SHELXTL v6.12 (Bruker AXS, 2001)'
_computing_publication_material 'UdMX (Maris, 2004)'
_computing_structure_refinement 'SHELXL97 (Sheldrick, 2008)'
_computing_structure_solution 'SHELXS97 (Sheldrick, 2008)'
_diffrn_ambient_temperature 100
_diffrn_detector_area_resol_mean 8.3
_diffrn_measured_fraction_theta_full 0.994
_diffrn_measured_fraction_theta_max 0.994
_diffrn_measurement_device_type 'Bruker APEX II'
_diffrn_measurement_method \w
_diffrn_radiation_monochromator 'Quazar MX'
_diffrn_radiation_source 'Incoatec I\muS Microsource '
_diffrn_radiation_type CuK\a
_diffrn_radiation_wavelength 1.54178
_diffrn_reflns_av_R_equivalents 0.026
_diffrn_reflns_av_sigmaI/netI 0.0124
_diffrn_reflns_limit_h_max 23
_diffrn_reflns_limit_h_min -23
_diffrn_reflns_limit_k_max 22
_diffrn_reflns_limit_k_min -20
_diffrn_reflns_limit_l_max 18
_diffrn_reflns_limit_l_min -18
_diffrn_reflns_number 46267
_diffrn_reflns_theta_full 71.18
_diffrn_reflns_theta_max 71.18
_diffrn_reflns_theta_min 3.59
_exptl_absorpt_coefficient_mu 3.778
_exptl_absorpt_correction_T_max 0.8597
_exptl_absorpt_correction_T_min 0.7451
_exptl_absorpt_correction_type multi-scan
_exptl_absorpt_process_details 'Sadabs (Sheldrick, 2008)'
_exptl_crystal_colour yellow
_exptl_crystal_density_diffrn 1.365
_exptl_crystal_density_method 'not measured'
_exptl_crystal_description plate
_exptl_crystal_F_000 1968
_exptl_crystal_size_max 0.08
_exptl_crystal_size_mid 0.05
_exptl_crystal_size_min 0.04
_refine_diff_density_max 0.420
_refine_diff_density_min -0.263
_refine_diff_density_rms 0.054
_refine_ls_extinction_method none
_refine_ls_goodness_of_fit_ref 0.918
_refine_ls_hydrogen_treatment constr
_refine_ls_matrix_type full
_refine_ls_number_parameters 244
_refine_ls_number_reflns 4365
_refine_ls_number_restraints 0
_refine_ls_restrained_S_all 0.918
_refine_ls_R_factor_all 0.0265
_refine_ls_R_factor_gt 0.0253
_refine_ls_shift/su_max 0.002
_refine_ls_shift/su_mean 0.000
_refine_ls_structure_factor_coef Fsqd
_refine_ls_weighting_details 'calc w=1/[\s^2^(Fo^2^)+(0.1000P)^2^] where P=(Fo^2^+2Fc^2^)/3'
_refine_ls_weighting_scheme calc
_refine_ls_wR_factor_gt 0.0951
_refine_ls_wR_factor_ref 0.0984
_reflns_number_gt 4150
_reflns_number_total 4365
_reflns_threshold_expression I>2\s(I)
_cod_data_source_file c3gc40968f.txt
_cod_data_source_block bors41
_cod_depositor_comments
;
The following automatic conversions were performed:

'_symmetry_cell_setting' value 'Monoclinic' changed to 'monoclinic'
according to /home/saulius/struct/CIF-dictionaries/cif_core.dic
dictionary named 'cif_core.dic' version 2.4.2 from 2011-04-26.

Automatic conversion script
Id: cif_fix_values 1891 2012-01-12 08:04:46Z andrius 
;
_cod_original_cell_volume 4531.62(9)
_cod_original_sg_symbol_H-M C2/c
_cod_database_code 7211314

loop_
_symmetry_equiv_pos_as_xyz
'x, y, z'
'-x, y, -z+1/2'
'x+1/2, y+1/2, z'
'-x+1/2, y+1/2, -z+1/2'
'-x, -y, -z'
'x, -y, z-1/2'
'-x+1/2, -y+1/2, -z'
'x+1/2, -y+1/2, z-1/2'

loop_
_atom_site_label
_atom_site_type_symbol
_atom_site_fract_x
_atom_site_fract_y
_atom_site_fract_z
_atom_site_U_iso_or_equiv
_atom_site_adp_type
_atom_site_occupancy
_atom_site_symmetry_multiplicity
_atom_site_calc_flag
_atom_site_refinement_flags
C1 C 0.30806(7) 0.94552(6) 0.68628(9) 0.0151(2) Uani 1 1 d .
C2 C 0.38541(7) 0.97320(6) 0.74183(9) 0.0158(2) Uani 1 1 d .
C3 C 0.45032(7) 0.93268(6) 0.81209(9) 0.0167(2) Uani 1 1 d .
H3 H 0.5018 0.9543 0.8498 0.020 Uiso 1 1 calc R
C4 C 0.43712(7) 0.85951(7) 0.82507(9) 0.0183(2) Uani 1 1 d .
C5 C 0.36079(7) 0.82786(6) 0.77109(9) 0.0188(2) Uani 1 1 d .
H5 H 0.3520 0.7778 0.7801 0.023 Uiso 1 1 calc R
C6 C 0.29865(7) 0.87170(6) 0.70433(9) 0.0165(2) Uani 1 1 d .
C7 C 0.57350(8) 0.84632(8) 0.94936(13) 0.0337(3) Uani 1 1 d .
H7A H 0.5937 0.8654 0.9041 0.051 Uiso 1 1 calc R
H7B H 0.6108 0.8094 0.9946 0.051 Uiso 1 1 calc R
H7C H 0.5688 0.8865 0.9899 0.051 Uiso 1 1 calc R
C11 C 0.10103(8) 0.85751(7) 0.46178(10) 0.0226(3) Uani 1 1 d .
H11 H 0.0864 0.8079 0.4765 0.027 Uiso 1 1 calc R
C12 C 0.15591(9) 0.84683(9) 0.41294(11) 0.0358(3) Uani 1 1 d .
H12A H 0.1276 0.8183 0.3504 0.054 Uiso 1 1 calc R
H12B H 0.2046 0.8206 0.4601 0.054 Uiso 1 1 calc R
H12C H 0.1707 0.8947 0.3970 0.054 Uiso 1 1 calc R
C13 C 0.02290(8) 0.89703(8) 0.39095(10) 0.0289(3) Uani 1 1 d .
H13A H 0.0355 0.9455 0.3741 0.043 Uiso 1 1 calc R
H13B H -0.0107 0.9023 0.4248 0.043 Uiso 1 1 calc R
H13C H -0.0061 0.8685 0.3286 0.043 Uiso 1 1 calc R
C14 C 0.08737(7) 0.90884(6) 0.63860(9) 0.0179(2) Uani 1 1 d .
H14 H 0.0411 0.9409 0.5945 0.021 Uiso 1 1 calc R
C15 C 0.05287(8) 0.83390(7) 0.64324(11) 0.0276(3) Uani 1 1 d .
H15A H 0.0970 0.7994 0.6799 0.041 Uiso 1 1 calc R
H15B H 0.0192 0.8159 0.5742 0.041 Uiso 1 1 calc R
H15C H 0.0203 0.8384 0.6786 0.041 Uiso 1 1 calc R
C16 C 0.12966(9) 0.94496(9) 0.74280(10) 0.0300(3) Uani 1 1 d .
H16A H 0.0927 0.9476 0.7721 0.045 Uiso 1 1 calc R
H16B H 0.1466 0.9945 0.7359 0.045 Uiso 1 1 calc R
H16C H 0.1769 0.9160 0.7873 0.045 Uiso 1 1 calc R
C21 C 0.34370(7) 1.11414(6) 0.54161(9) 0.0181(2) Uani 1 1 d .
H21 H 0.3000 1.1473 0.4942 0.022 Uiso 1 1 calc R
C22 C 0.34531(8) 1.04751(7) 0.47963(9) 0.0227(3) Uani 1 1 d .
H22A H 0.3518 1.0641 0.4214 0.034 Uiso 1 1 calc R
H22B H 0.2948 1.0203 0.4556 0.034 Uiso 1 1 calc R
H22C H 0.3903 1.0156 0.5224 0.034 Uiso 1 1 calc R
C23 C 0.42252(8) 1.15744(7) 0.58411(11) 0.0270(3) Uani 1 1 d .
H23A H 0.4670 1.1261 0.6300 0.040 Uiso 1 1 calc R
H23B H 0.4187 1.2002 0.6214 0.040 Uiso 1 1 calc R
H23C H 0.4322 1.1737 0.5281 0.040 Uiso 1 1 calc R
C24 C 0.31278(7) 1.16612(6) 0.70694(9) 0.0181(2) Uani 1 1 d .
H24 H 0.3692 1.1832 0.7500 0.022 Uiso 1 1 calc R
C25 C 0.27716(9) 1.14539(7) 0.77750(10) 0.0267(3) Uani 1 1 d .
H25A H 0.2824 1.1868 0.8219 0.040 Uiso 1 1 calc R
H25B H 0.3061 1.1031 0.8188 0.040 Uiso 1 1 calc R
H25C H 0.2202 1.1330 0.7368 0.040 Uiso 1 1 calc R
C26 C 0.26554(8) 1.22897(7) 0.63601(9) 0.0223(3) Uani 1 1 d .
H26A H 0.2106 1.2127 0.5908 0.033 Uiso 1 1 calc R
H26B H 0.2919 1.2437 0.5955 0.033 Uiso 1 1 calc R
H26C H 0.2639 1.2707 0.6764 0.033 Uiso 1 1 calc R
Cl1 Cl 0.126675(17) 1.075985(15) 0.49155(2) 0.02238(11) Uani 1 1 d .
Ni1 Ni 0.222795(12) 1.003806(10) 0.595003(15) 0.01384(10) Uani 1 1 d .
O1 O 0.22182(5) 0.84237(4) 0.65177(7) 0.01923(19) Uani 1 1 d .
O2 O 0.39950(5) 1.04528(4) 0.72550(7) 0.01789(19) Uani 1 1 d .
O3 O 0.49637(5) 0.81379(5) 0.89041(7) 0.0240(2) Uani 1 1 d .
P1 P 0.154929(17) 0.905657(15) 0.58228(2) 0.01477(11) Uani 1 1 d .
P2 P 0.316321(17) 1.084461(15) 0.63844(2) 0.01401(11) Uani 1 1 d .

loop_
_atom_site_aniso_label
_atom_site_aniso_U_11
_atom_site_aniso_U_22
_atom_site_aniso_U_33
_atom_site_aniso_U_23
_atom_site_aniso_U_13
_atom_site_aniso_U_12
C1 0.0146(6) 0.0149(5) 0.0174(5) 0.0023(4) 0.0088(4) 0.0014(4)
C2 0.0190(6) 0.0129(5) 0.0181(5) 0.0015(4) 0.0110(5) -0.0004(4)
C3 0.0135(5) 0.0174(6) 0.0194(5) 0.0014(4) 0.0078(4) 0.0002(4)
C4 0.0175(6) 0.0171(6) 0.0210(6) 0.0049(4) 0.0097(5) 0.0046(4)
C5 0.0206(6) 0.0139(5) 0.0243(6) 0.0028(4) 0.0125(5) 0.0005(4)
C6 0.0159(5) 0.0160(5) 0.0199(6) -0.0001(4) 0.0102(5) -0.0010(4)
C7 0.0195(6) 0.0223(6) 0.0425(9) 0.0077(6) 0.0005(6) 0.0004(5)
C11 0.0247(6) 0.0216(6) 0.0211(6) -0.0053(5) 0.0105(5) -0.0032(5)
C12 0.0391(8) 0.0428(8) 0.0305(8) -0.0090(6) 0.0205(7) 0.0039(6)
C13 0.0268(7) 0.0361(7) 0.0175(6) -0.0043(5) 0.0051(5) -0.0025(5)
C14 0.0149(6) 0.0210(6) 0.0186(6) 0.0027(4) 0.0086(5) 0.0005(4)
C15 0.0219(6) 0.0267(7) 0.0366(7) 0.0115(6) 0.0157(6) 0.0005(5)
C16 0.0312(7) 0.0411(8) 0.0214(6) -0.0026(6) 0.0153(6) -0.0024(6)
C21 0.0199(6) 0.0160(5) 0.0212(6) 0.0043(4) 0.0119(5) 0.0022(4)
C22 0.0276(6) 0.0215(6) 0.0231(6) 0.0016(5) 0.0152(5) 0.0034(5)
C23 0.0259(7) 0.0261(7) 0.0339(7) 0.0009(5) 0.0182(6) -0.0065(5)
C24 0.0200(6) 0.0148(5) 0.0180(6) -0.0012(4) 0.0075(5) -0.0001(4)
C25 0.0382(7) 0.0250(6) 0.0212(6) -0.0004(5) 0.0174(6) 0.0013(5)
C26 0.0260(6) 0.0171(6) 0.0228(6) 0.0007(5) 0.0105(5) 0.0037(4)
Cl1 0.01637(18) 0.02208(18) 0.02355(18) 0.00538(11) 0.00501(14) 0.00359(10)
Ni1 0.01278(15) 0.01265(15) 0.01576(16) 0.00152(7) 0.00638(11) 0.00009(6)
O1 0.0147(4) 0.0139(4) 0.0269(5) 0.0026(3) 0.0078(4) -0.0011(3)
O2 0.0139(4) 0.0138(4) 0.0230(4) 0.0042(3) 0.0062(3) -0.0005(3)
O3 0.0170(4) 0.0169(4) 0.0304(5) 0.0071(4) 0.0047(4) 0.0023(3)
P1 0.01398(17) 0.01389(17) 0.01643(18) 0.00035(10) 0.00707(14) -0.00095(9)
P2 0.01358(18) 0.01190(17) 0.01614(18) 0.00164(9) 0.00660(14) 0.00033(9)

loop_
_atom_type_symbol
_atom_type_description
_atom_type_scat_dispersion_real
_atom_type_scat_dispersion_imag
_atom_type_scat_source
C C 0.0181 0.0091 'International Tables Vol C Tables 4.2.6.8 and 6.1.1.4'
H H 0.0000 0.0000 'International Tables Vol C Tables 4.2.6.8 and 6.1.1.4'
O O 0.0492 0.0322 'International Tables Vol C Tables 4.2.6.8 and 6.1.1.4'
P P 0.2955 0.4335 'International Tables Vol C Tables 4.2.6.8 and 6.1.1.4'
Cl Cl 0.3639 0.7018 'International Tables Vol C Tables 4.2.6.8 and 6.1.1.4'
Ni Ni -3.0029 0.5091 'International Tables Vol C Tables 4.2.6.8 and 6.1.1.4'

loop_
_geom_angle_atom_site_label_1
_geom_angle_atom_site_label_2
_geom_angle_atom_site_label_3
_geom_angle
_geom_angle_publ_flag
C2 C1 C6 115.22(10) y
C2 C1 NI1 121.89(9) y
C6 C1 NI1 122.89(9) y
O2 C2 C1 118.25(10) y
O2 C2 C3 117.64(10) y
C1 C2 C3 124.10(11) y
C4 C3 C2 117.70(11) y
C4 C3 H3 121.2 ?
C2 C3 H3 121.2 ?
O3 C4 C3 123.15(11) y
O3 C4 C5 115.62(10) y
C3 C4 C5 121.24(11) y
C6 C5 C4 118.01(11) y
C6 C5 H5 121.0 ?
C4 C5 H5 121.0 ?
C5 C6 O1 119.32(10) y
C5 C6 C1 123.71(11) y
O1 C6 C1 116.98(10) y
O3 C7 H7A 109.5 ?
O3 C7 H7B 109.5 ?
H7A C7 H7B 109.5 ?
O3 C7 H7C 109.5 ?
H7A C7 H7C 109.5 ?
H7B C7 H7C 109.5 ?
C12 C11 C13 112.10(11) y
C12 C11 P1 109.97(9) y
C13 C11 P1 111.41(9) y
C12 C11 H11 107.7 ?
C13 C11 H11 107.7 ?
P1 C11 H11 107.7 ?
C11 C12 H12A 109.5 ?
C11 C12 H12B 109.5 ?
H12A C12 H12B 109.5 ?
C11 C12 H12C 109.5 ?
H12A C12 H12C 109.5 ?
H12B C12 H12C 109.5 ?
C11 C13 H13A 109.5 ?
C11 C13 H13B 109.5 ?
H13A C13 H13B 109.5 ?
C11 C13 H13C 109.5 ?
H13A C13 H13C 109.5 ?
H13B C13 H13C 109.5 ?
C16 C14 C15 111.83(11) y
C16 C14 P1 109.76(9) y
C15 C14 P1 113.20(9) y
C16 C14 H14 107.2 ?
C15 C14 H14 107.2 ?
P1 C14 H14 107.2 ?
C14 C15 H15A 109.5 ?
C14 C15 H15B 109.5 ?
H15A C15 H15B 109.5 ?
C14 C15 H15C 109.5 ?
H15A C15 H15C 109.5 ?
H15B C15 H15C 109.5 ?
C14 C16 H16A 109.5 ?
C14 C16 H16B 109.5 ?
H16A C16 H16B 109.5 ?
C14 C16 H16C 109.5 ?
H16A C16 H16C 109.5 ?
H16B C16 H16C 109.5 ?
C23 C21 C22 111.76(10) y
C23 C21 P2 113.69(9) y
C22 C21 P2 109.36(8) y
C23 C21 H21 107.2 ?
C22 C21 H21 107.2 ?
P2 C21 H21 107.2 ?
C21 C22 H22A 109.5 ?
C21 C22 H22B 109.5 ?
H22A C22 H22B 109.5 ?
C21 C22 H22C 109.5 ?
H22A C22 H22C 109.5 ?
H22B C22 H22C 109.5 ?
C21 C23 H23A 109.5 ?
C21 C23 H23B 109.5 ?
H23A C23 H23B 109.5 ?
C21 C23 H23C 109.5 ?
H23A C23 H23C 109.5 ?
H23B C23 H23C 109.5 ?
C26 C24 C25 111.05(10) y
C26 C24 P2 112.77(8) y
C25 C24 P2 108.83(8) y
C26 C24 H24 108.0 ?
C25 C24 H24 108.0 ?
P2 C24 H24 108.0 ?
C24 C25 H25A 109.5 ?
C24 C25 H25B 109.5 ?
H25A C25 H25B 109.5 ?
C24 C25 H25C 109.5 ?
H25A C25 H25C 109.5 ?
H25B C25 H25C 109.5 ?
C24 C26 H26A 109.5 ?
C24 C26 H26B 109.5 ?
H26A C26 H26B 109.5 ?
C24 C26 H26C 109.5 ?
H26A C26 H26C 109.5 ?
H26B C26 H26C 109.5 ?
C1 NI1 P2 82.41(4) y
C1 NI1 P1 82.11(4) y
P2 NI1 P1 164.476(15 y
C1 NI1 CL1 177.49(4) y
P2 NI1 CL1 95.185(13) y
P1 NI1 CL1 100.273(13 y
C6 O1 P1 111.58(7) y
C2 O2 P2 111.05(7) y
C4 O3 C7 116.08(10) y
O1 P1 C14 102.88(5) y
O1 P1 C11 100.90(5) y
C14 P1 C11 106.38(6) y
O1 P1 NI1 106.12(3) y
C14 P1 NI1 116.39(4) y
C11 P1 NI1 121.44(4) y
O2 P2 C21 103.61(5) y
O2 P2 C24 100.51(5) y
C21 P2 C24 107.24(5) y
O2 P2 NI1 106.30(3) y
C21 P2 NI1 117.28(4) y
C24 P2 NI1 119.34(4) y

loop_
_geom_bond_atom_site_label_1
_geom_bond_atom_site_label_2
_geom_bond_distance
_geom_bond_publ_flag
C1 C2 1.3911(16) y
C1 C6 1.4025(16) y
C1 Ni1 1.8768(11) y
C2 O2 1.3871(14) y
C2 C3 1.3939(16) y
C3 C4 1.3896(17) y
C3 H3 0.9500 ?
C4 O3 1.3697(14) y
C4 C5 1.4023(17) y
C5 C6 1.3832(17) y
C5 H5 0.9500 ?
C6 O1 1.3907(14) y
C7 O3 1.4289(16) y
C7 H7a 0.9800 ?
C7 H7b 0.9800 ?
C7 H7c 0.9800 ?
C11 C12 1.5281(19) y
C11 C13 1.5326(18) y
C11 P1 1.8244(12) y
C11 H11 1.0000 ?
C12 H12a 0.9800 ?
C12 H12b 0.9800 ?
C12 H12c 0.9800 ?
C13 H13a 0.9800 ?
C13 H13b 0.9800 ?
C13 H13c 0.9800 ?
C14 C16 1.5256(18) y
C14 C15 1.5307(17) y
C14 P1 1.8217(12) y
C14 H14 1.0000 ?
C15 H15a 0.9800 ?
C15 H15b 0.9800 ?
C15 H15c 0.9800 ?
C16 H16a 0.9800 ?
C16 H16b 0.9800 ?
C16 H16c 0.9800 ?
C21 C23 1.5330(17) y
C21 C22 1.5369(16) y
C21 P2 1.8263(12) y
C21 H21 1.0000 ?
C22 H22a 0.9800 ?
C22 H22b 0.9800 ?
C22 H22c 0.9800 ?
C23 H23a 0.9800 ?
C23 H23b 0.9800 ?
C23 H23c 0.9800 ?
C24 C26 1.5329(16) y
C24 C25 1.5349(17) y
C24 P2 1.8264(12) y
C24 H24 1.0000 ?
C25 H25a 0.9800 ?
C25 H25b 0.9800 ?
C25 H25c 0.9800 ?
C26 H26a 0.9800 ?
C26 H26b 0.9800 ?
C26 H26c 0.9800 ?
Cl1 Ni1 2.1876(3) y
Ni1 P2 2.1504(3) y
Ni1 P1 2.1579(3) y
O1 P1 1.6666(8) y
O2 P2 1.6586(8) y

loop_
_geom_torsion_atom_site_label_1
_geom_torsion_atom_site_label_2
_geom_torsion_atom_site_label_3
_geom_torsion_atom_site_label_4
_geom_torsion
_geom_torsion_publ_flag
C6 C1 C2 O2 178.13(10) y
NI1 C1 C2 O2 -2.49(15) y
C6 C1 C2 C3 -0.82(17) y
NI1 C1 C2 C3 178.55(9) y
O2 C2 C3 C4 -177.07(10) y
C1 C2 C3 C4 1.89(17) y
C2 C3 C4 O3 178.81(11) y
C2 C3 C4 C5 -1.40(17) y
O3 C4 C5 C6 179.74(10) y
C3 C4 C5 C6 -0.08(18) y
C4 C5 C6 O1 -178.28(11) y
C4 C5 C6 C1 1.23(18) y
C2 C1 C6 C5 -0.80(18) y
NI1 C1 C6 C5 179.84(9) y
C2 C1 C6 O1 178.72(10) y
NI1 C1 C6 O1 -0.65(15) y
C2 C1 NI1 P2 2.94(9) y
C6 C1 NI1 P2 -177.74(10) y
C2 C1 NI1 P1 -175.84(10) y
C6 C1 NI1 P1 3.49(9) y
C2 C1 NI1 CL1 -13.8(9) y
C6 C1 NI1 CL1 165.5(7) y
C5 C6 O1 P1 175.77(9) y
C1 C6 O1 P1 -3.78(13) y
C1 C2 O2 P2 -0.05(13) y
C3 C2 O2 P2 178.97(8) y
C3 C4 O3 C7 2.69(18) y
C5 C4 O3 C7 -177.12(12) y
C6 O1 P1 C14 -117.00(8) y
C6 O1 P1 C11 133.21(8) y
C6 O1 P1 NI1 5.73(8) y
C16 C14 P1 O1 71.45(9) y
C15 C14 P1 O1 -54.27(10) y
C16 C14 P1 C11 177.08(9) y
C15 C14 P1 C11 51.36(11) y
C16 C14 P1 NI1 -44.10(10) y
C15 C14 P1 NI1 -169.82(8) y
C12 C11 P1 O1 -68.42(10) y
C13 C11 P1 O1 166.66(9) y
C12 C11 P1 C14 -175.47(9) y
C13 C11 P1 C14 59.61(10) y
C12 C11 P1 NI1 48.26(11) y
C13 C11 P1 NI1 -76.66(10) y
C1 NI1 P1 O1 -4.69(5) y
P2 NI1 P1 O1 -9.23(7) y
CL1 NI1 P1 O1 176.10(4) y
C1 NI1 P1 C14 109.03(6) y
P2 NI1 P1 C14 104.50(7) y
CL1 NI1 P1 C14 -70.18(5) y
C1 NI1 P1 C11 -118.73(6) y
P2 NI1 P1 C11 -123.26(7) y
CL1 NI1 P1 C11 62.06(5) y
C2 O2 P2 C21 -122.21(8) y
C2 O2 P2 C24 126.99(8) y
C2 O2 P2 NI1 2.00(8) y
C23 C21 P2 O2 -49.93(9) y
C22 C21 P2 O2 75.75(9) y
C23 C21 P2 C24 55.83(10) y
C22 C21 P2 C24 -178.48(8) y
C23 C21 P2 NI1 -166.66(7) y
C22 C21 P2 NI1 -40.98(9) y
C26 C24 P2 O2 155.39(8) y
C25 C24 P2 O2 -80.91(9) y
C26 C24 P2 C21 47.45(10) y
C25 C24 P2 C21 171.15(8) y
C26 C24 P2 NI1 -89.02(9) y
C25 C24 P2 NI1 34.68(10) y
C1 NI1 P2 O2 -2.49(5) y
P1 NI1 P2 O2 2.05(7) y
CL1 NI1 P2 O2 176.79(3) y
C1 NI1 P2 C21 112.77(5) y
P1 NI1 P2 C21 117.30(6) y
CL1 NI1 P2 C21 -67.96(4) y
C1 NI1 P2 C24 -114.97(6) y
P1 NI1 P2 C24 -110.44(6) y
CL1 NI1 P2 C24 64.30(5) y
